data_1531065
loop_
_publ_author_name
'Alberti, A.'
'Cruciani, G.'
'Galli, E.'
'Merlino, S.'
'Millini, R.'
'Quartieri, S.'
'Zanardi, S.'
'Vezzalini, G.'

_publ_section_title
;
 Crystal structure of tetragonal and monoclinic polytypes of
 tschernichite, the natural counterpart of synthetic zeolite beta
;
_journal_name_full 'J. Phys. Chem. B'
_journal_page_first 10277
_journal_page_last 10284
_journal_volume 106
_journal_year 2002
_chemical_formula_sum 'Al17.32 Ca5.376 O165.12 Si46.68'
_chemical_name_systematic 'Ca8.66 (Al17.32 Si46.68 O128) (H2 O)37.12'
_space_group_IT_number 15
_symmetry_space_group_name_Hall '-C 2yc'
_symmetry_space_group_name_H-M 'C 1 2/c 1'
_cell_angle_alpha 90
_cell_angle_beta 114.31
_cell_angle_gamma 90
_cell_formula_units_Z 1
_cell_length_a 17.983
_cell_length_b 17.966
_cell_length_c 14.625
_cell_volume 4306.116
_citation_journal_id_ASTM JPCBFK
_cod_data_source_file Alberti_JPCBFK_2002_1978.cif
_cod_data_source_block Al17.32Ca5.376O165.12Si46.68
_cod_database_code 1531065

loop_
_symmetry_equiv_pos_as_xyz
x,y,z
-x,y,-z+1/2
-x,-y,-z
x,-y,z-1/2
x+1/2,y+1/2,z
-x+1/2,y+1/2,-z+1/2
-x+1/2,-y+1/2,-z
x+1/2,-y+1/2,z-1/2

loop_
_atom_site_label
_atom_site_type_symbol
_atom_site_fract_x
_atom_site_fract_y
_atom_site_fract_z
_atom_site_occupancy
_atom_site_U_iso_or_equiv
Si6 Si+4 0.5 0.2743 0.75 0.78 0.0
O10 O-2 0.1153 0.3825 0.1592 1 0.0
Si3 Si+4 0.1924 0.4185 0.2512 0.73 0.0
O13 O-2 0.5106 0.2245 0.6639 1 0.0
O19 O-2 0.286 0.347 0.117 0.41 0.0
O20 O-2 0.242 0.378 0.892 0.62 0.0
Al4 Al+3 0.394 0.0186 0.6136 0.32 0.0
O7 O-2 0.165 0.5016 0.0076 1 0.0
Al2 Al+3 0.207 0.5437 0.1145 0.21 0.0
Si9 Si+4 0.5 0.1116 0.25 0.69 0.0
Si5 Si+4 0.5201 0.145 0.614 0.73 0.0
Al3 Al+3 0.1924 0.4185 0.2512 0.27 0.0
Al1 Al+3 0.1708 0.8334 0.888 0.32 0.0
Al7 Al+3 0.2971 0.2926 0.3892 0.25 0.0
Ca3 Ca+2 0.474 0.696 0.004 0.079 0.0
O4 O-2 0.6681 0.3329 0.9996 1 0.0
O17 O-2 0.156 0.224 0.886 0.58 0.0
O3 O-2 0.2246 0.7652 0.8738 1 0.0
O9 O-2 0.2655 0.3563 0.3029 1 0.0
O6 O-2 0.1451 0.6024 0.1324 1 0.0
O26 O-2 0.091 0.011 0.194 0.58 0.0
O23 O-2 0.013 0.14 0.025 0.56 0.0
O15 O-2 0.3748 0.2513 0.3779 1 0.0
O22 O-2 0.478 0.641 0.835 0.26 0.0
Ca1 Ca+2 0.1438 0.3576 0.0005 0.52 0.0
Ca2 Ca+2 0.305 0.521 -0.004 0.073 0.0
Al6 Al+3 0.5 0.2743 0.75 0.22 0.0
Si1 Si+4 0.1708 0.8334 0.888 0.68 0.0
O24 O-2 0.011 0.021 -0.019 0.4 0.0
Al9 Al+3 0.5 0.1116 0.25 0.31 0.0
O16 O-2 0.4506 0.1689 0.2959 1 0.0
Si2 Si+4 0.207 0.5437 0.1145 0.79 0.0
Si8 Si+4 0.4193 0.1693 0.3862 0.74 0.0
O25 O-2 0.145 0.011 0.007 0.61 0.0
Al8 Al+3 0.4193 0.1693 0.3862 0.26 0.0
O2 O-2 0.5784 0.3306 0.8014 1 0.0
O21 O-2 0.396 0.427 0.126 0.17 0.0
O11 O-2 0.4629 0.0805 0.6252 1 0.0
O12 O-2 0.0637 0.5621 0.3419 1 0.0
O14 O-2 0.4987 0.1623 0.4944 1 0.0
O18 O-2 0.118 0.254 0.889 0.45 0.0
O1 O-2 0.2077 0.9163 0.8753 1 0.0
Si7 Si+4 0.2971 0.2926 0.3892 0.75 0.0
Al5 Al+3 0.5201 0.145 0.614 0.27 0.0
Si4 Si+4 0.394 0.0186 0.6136 0.68 0.0
O8 O-2 0.1672 0.4554 0.3359 1 0.0
O5 O-2 0.2337 0.4827 0.204 1 0.0
